data_2231195
loop_
_publ_author_name
'Starosta, Wojciech'
'Leciejewicz, Janusz'

_publ_section_title
;
 <i>catena</i>-Poly[[(aqualithium)-\m-3-carboxypyrazine-2-carboxylato-\k^4^<i>O</i>^2^,<i>N</i>^1^:<i>O</i>^3^,<i>N</i>^4^]
 monohydrate]
;
_journal_coeditor_code KP2344
_journal_issue 8
_journal_name_full 'Acta Crystallographica Section E'
_journal_page_first m1133
_journal_page_last m1134
_journal_paper_doi 10.1107/S160053681102887X
_journal_volume 67
_journal_year 2011
_chemical_formula_iupac '[Li (C6 H3 N2 O4) (H2 O)], H2 O'
_chemical_formula_moiety 'C6 H5 Li N2 O5, H2 O'
_chemical_formula_sum 'C6 H7 Li N2 O6'
_chemical_formula_weight 210.08
_chemical_name_systematic
;
<i>catena</i>-Poly[[(aqualithium)-\m-3-carboxypyrazine-2-carboxylato-
\k^4^<i>O</i>^2^,<i>N</i>^1^:<i>O</i>^3^,<i>N</i>^4^] monohydrate]
;
_space_group_IT_number 14
_symmetry_cell_setting monoclinic
_symmetry_space_group_name_Hall '-P 2ybc'
_symmetry_space_group_name_H-M 'P 1 21/c 1'
_atom_sites_solution_hydrogens geom
_atom_sites_solution_primary direct
_atom_sites_solution_secondary difmap
_audit_creation_method SHELXL-97
_cell_angle_alpha 90.00
_cell_angle_beta 114.04(3)
_cell_angle_gamma 90.00
_cell_formula_units_Z 8
_cell_length_a 12.673(3)
_cell_length_b 13.816(3)
_cell_length_c 10.956(2)
_cell_measurement_reflns_used 25
_cell_measurement_temperature 293(2)
_cell_measurement_theta_max 15
_cell_measurement_theta_min 6
_cell_volume 1751.9(8)
_computing_cell_refinement 'KM-4 Software (Kuma, 1996)'
_computing_data_collection 'KM-4 Software (Kuma, 1996)'
_computing_data_reduction 'DATAPROC (Kuma, 2001)'
_computing_molecular_graphics 'SHELXTL (Sheldrick, 2008)'
_computing_publication_material 'SHELXTL (Sheldrick, 2008)'
_computing_structure_refinement 'SHELXL97 (Sheldrick, 2008)'
_computing_structure_solution 'SHELXS97 (Sheldrick, 2008)'
_diffrn_ambient_temperature 293(2)
_diffrn_measured_fraction_theta_full 0.977
_diffrn_measured_fraction_theta_max 0.876
_diffrn_measurement_device_type 'Kuma KM4 four-circle diffractometer'
_diffrn_measurement_method 'profile data from \w/2\q scans'
_diffrn_radiation_monochromator graphite
_diffrn_radiation_source 'fine-focus sealed tube'
_diffrn_radiation_type MoK\a
_diffrn_radiation_wavelength 0.71073
_diffrn_reflns_av_R_equivalents 0.0641
_diffrn_reflns_av_sigmaI/netI 0.0594
_diffrn_reflns_limit_h_max 14
_diffrn_reflns_limit_h_min 0
_diffrn_reflns_limit_k_max 0
_diffrn_reflns_limit_k_min -18
_diffrn_reflns_limit_l_max 13
_diffrn_reflns_limit_l_min -13
_diffrn_reflns_number 3775
_diffrn_reflns_theta_full 25.00
_diffrn_reflns_theta_max 27.70
_diffrn_reflns_theta_min 1.76
_diffrn_standards_decay_% 3.43
_diffrn_standards_interval_count 200
_diffrn_standards_number 3
_exptl_absorpt_coefficient_mu 0.141
_exptl_absorpt_correction_T_max 0.98375
_exptl_absorpt_correction_T_min 0.97802
_exptl_absorpt_correction_type analytical
_exptl_absorpt_process_details '(<i>CrysAlis RED</i>; Oxford Diffraction, 2008)'
_exptl_crystal_colour colourless
_exptl_crystal_density_diffrn 1.593
_exptl_crystal_density_method 'not measured'
_exptl_crystal_description plates
_exptl_crystal_F_000 864
_exptl_crystal_size_max 0.322
_exptl_crystal_size_mid 0.141
_exptl_crystal_size_min 0.088
_refine_diff_density_max 0.281
_refine_diff_density_min -0.357
_refine_ls_extinction_method none
_refine_ls_goodness_of_fit_ref 0.941
_refine_ls_hydrogen_treatment mixed
_refine_ls_matrix_type full
_refine_ls_number_parameters 311
_refine_ls_number_reflns 3595
_refine_ls_number_restraints 0
_refine_ls_restrained_S_all 0.941
_refine_ls_R_factor_all 0.1264
_refine_ls_R_factor_gt 0.0455
_refine_ls_shift/su_max 0.000
_refine_ls_shift/su_mean 0.000
_refine_ls_structure_factor_coef Fsqd
_refine_ls_weighting_details 'calc w=1/[\s^2^(Fo^2^)+(0.0987P)^2^+0.0000P] where P=(Fo^2^+2Fc^2^)/3'
_refine_ls_weighting_scheme calc
_refine_ls_wR_factor_gt 0.1171
_refine_ls_wR_factor_ref 0.1487
_reflns_number_gt 1811
_reflns_number_total 3595
_reflns_threshold_expression >2sigma(I)
_cod_data_source_file kp2344.cif
_cod_data_source_block I
_cod_original_cell_volume 1752.0(6)
_cod_original_sg_symbol_H-M 'P 21/c'
_cod_database_code 2231195
_cod_database_fobs_code 2231195

loop_
_symmetry_equiv_pos_as_xyz
'x, y, z'
'-x, y+1/2, -z+1/2'
'-x, -y, -z'
'x, -y-1/2, z-1/2'

loop_
_atom_site_type_symbol
_atom_site_label
_atom_site_fract_x
_atom_site_fract_y
_atom_site_fract_z
_atom_site_U_iso_or_equiv
_atom_site_adp_type
_atom_site_calc_flag
_atom_site_refinement_flags
_atom_site_occupancy
_atom_site_symmetry_multiplicity
N N11 -0.01503(17) 0.17705(13) 0.7604(2) 0.0323(5) Uani d . 1 1
N N12 0.00129(18) -0.02194(13) 0.7752(2) 0.0325(5) Uani d . 1 1
O O14 0.1043(2) -0.12689(12) 0.6604(2) 0.0553(6) Uani d . 1 1
C C13 0.0533(2) 0.02779(15) 0.7099(2) 0.0283(5) Uani d . 1 1
O O13 0.17126(19) -0.00377(13) 0.5878(2) 0.0544(6) Uani d . 1 1
O O11 0.07742(16) 0.28612(11) 0.6413(2) 0.0462(5) Uani d . 1 1
O O12 0.1688(2) 0.16941(14) 0.5894(2) 0.0540(6) Uani d . 1 1
C C17 0.1009(2) 0.19946(16) 0.6398(3) 0.0351(6) Uani d . 1 1
C C12 0.0454(2) 0.12986(15) 0.7036(2) 0.0282(5) Uani d . 1 1
C C18 0.1147(2) -0.03926(17) 0.6484(3) 0.0354(6) Uani d . 1 1
C C15 -0.0584(2) 0.02637(18) 0.8300(3) 0.0376(6) Uani d . 1 1
H H15 -0.0953 -0.0075 0.8747 0.045 Uiso calc R 1 1
C C16 -0.0671(2) 0.12673(18) 0.8224(3) 0.0372(6) Uani d . 1 1
H H16 -0.1101 0.1588 0.8614 0.045 Uiso calc R 1 1
O O21 0.41371(16) 0.10101(11) 0.8670(2) 0.0406(5) Uani d . 1 1
N N22 0.51761(17) 0.40335(13) 0.7446(2) 0.0318(5) Uani d . 1 1
O O24 0.39022(18) 0.51517(11) 0.8178(2) 0.0496(6) Uani d . 1 1
O O22 0.33218(18) 0.22600(12) 0.9203(2) 0.0523(6) Uani d . 1 1
N N21 0.53363(18) 0.20579(13) 0.7753(2) 0.0345(5) Uani d . 1 1
O O23 0.3238(2) 0.40041(15) 0.9029(3) 0.0603(7) Uani d . 1 1
C C28 0.3850(2) 0.42871(16) 0.8427(3) 0.0374(6) Uani d . 1 1
C C22 0.4624(2) 0.25575(15) 0.8148(2) 0.0271(5) Uani d . 1 1
C C23 0.4556(2) 0.35762(14) 0.8001(2) 0.0271(5) Uani d . 1 1
C C27 0.3966(2) 0.18992(16) 0.8712(3) 0.0324(6) Uani d . 1 1
C C26 0.5974(2) 0.25337(17) 0.7252(3) 0.0404(7) Uani d . 1 1
H H26 0.6494 0.2196 0.7009 0.048 Uiso calc R 1 1
C C25 0.5878(2) 0.35298(17) 0.7085(3) 0.0383(6) Uani d . 1 1
H H25 0.6321 0.3847 0.6708 0.046 Uiso calc R 1 1
Li Li2 0.5322(4) 0.0529(3) 0.8042(4) 0.0371(10) Uani d . 1 1
O O25 0.66173(18) 0.02579(12) 0.9834(2) 0.0389(5) Uani d . 1 1
O O1 0.2117(2) 0.38123(13) 0.5402(2) 0.0502(6) Uani d . 1 1
O O15 -0.1887(2) 0.31162(16) 0.5473(2) 0.0532(6) Uani d . 1 1
Li Li1 -0.0422(4) 0.3254(3) 0.7089(5) 0.0416(10) Uani d . 1 1
O O2 0.71760(19) 0.12508(13) 0.5331(2) 0.0459(5) Uani d . 1 1
H H3 0.695(3) 0.092(2) 0.581(3) 0.043(9) Uiso d . 1 1
H H4 0.754(3) 0.092(3) 0.488(4) 0.080(12) Uiso d . 1 1
H H251 0.707(3) -0.009(2) 0.961(3) 0.055(9) Uiso d . 1 1
H H252 0.633(3) -0.004(3) 1.033(3) 0.064(11) Uiso d . 1 1
H H152 -0.252(3) 0.355(3) 0.538(4) 0.083(12) Uiso d . 1 1
H H151 -0.223(5) 0.268(5) 0.534(7) 0.15(3) Uiso d . 1 1
H H131 0.183(5) 0.115(4) 0.590(6) 0.15(2) Uiso d . 1 1
H H231 0.329(5) 0.353(4) 0.916(5) 0.12(2) Uiso d . 1 1
H H1 0.169(2) 0.354(2) 0.568(3) 0.032(8) Uiso d . 1 1
H H2 0.248(3) 0.342(3) 0.501(4) 0.079(12) Uiso d . 1 1

loop_
_atom_site_aniso_label
_atom_site_aniso_U_11
_atom_site_aniso_U_22
_atom_site_aniso_U_33
_atom_site_aniso_U_12
_atom_site_aniso_U_13
_atom_site_aniso_U_23
N11 0.0411(12) 0.0160(9) 0.0441(12) 0.0021(8) 0.0218(10) 0.0018(8)
N12 0.0398(11) 0.0159(9) 0.0466(13) 0.0001(8) 0.0227(10) 0.0039(8)
O14 0.0881(15) 0.0120(8) 0.0887(16) -0.0007(9) 0.0594(13) -0.0029(9)
C13 0.0363(13) 0.0097(10) 0.0397(13) 0.0019(9) 0.0163(11) 0.0003(9)
O13 0.0865(15) 0.0181(9) 0.0901(16) 0.0039(9) 0.0680(14) 0.0005(9)
O11 0.0621(12) 0.0096(8) 0.0848(15) 0.0024(8) 0.0482(12) 0.0064(8)
O12 0.0775(15) 0.0164(9) 0.0968(17) 0.0029(9) 0.0648(14) 0.0060(10)
C17 0.0456(14) 0.0131(10) 0.0541(17) 0.0001(10) 0.0279(13) 0.0036(10)
C12 0.0354(13) 0.0127(10) 0.0380(13) 0.0035(9) 0.0164(11) 0.0023(9)
C18 0.0506(16) 0.0155(11) 0.0486(15) 0.0026(10) 0.0288(13) -0.0020(10)
C15 0.0490(15) 0.0209(12) 0.0519(16) 0.0001(11) 0.0298(13) 0.0058(11)
C16 0.0474(15) 0.0234(12) 0.0483(15) 0.0073(11) 0.0272(13) 0.0054(11)
O21 0.0552(11) 0.0099(7) 0.0693(13) 0.0023(7) 0.0383(10) 0.0053(7)
N22 0.0382(12) 0.0162(9) 0.0433(12) 0.0031(8) 0.0187(10) 0.0052(8)
O24 0.0805(14) 0.0101(8) 0.0791(15) 0.0036(8) 0.0538(12) 0.0022(8)
O22 0.0747(14) 0.0180(8) 0.0953(16) 0.0062(9) 0.0666(13) 0.0091(9)
N21 0.0464(12) 0.0153(9) 0.0504(13) 0.0069(9) 0.0286(11) 0.0053(9)
O23 0.0965(19) 0.0157(9) 0.1049(19) 0.0075(10) 0.0781(16) 0.0063(10)
C28 0.0554(17) 0.0122(10) 0.0566(17) 0.0037(10) 0.0352(14) 0.0018(10)
C22 0.0348(13) 0.0119(10) 0.0377(14) 0.0031(9) 0.0182(11) 0.0038(9)
C23 0.0343(12) 0.0112(10) 0.0388(14) 0.0022(9) 0.0179(11) 0.0020(9)
C27 0.0399(14) 0.0161(10) 0.0458(15) 0.0021(10) 0.0223(12) 0.0058(10)
C26 0.0515(16) 0.0216(12) 0.0630(18) 0.0098(11) 0.0386(15) 0.0085(11)
C25 0.0473(15) 0.0238(13) 0.0537(17) 0.0024(11) 0.0307(14) 0.0100(11)
Li2 0.052(3) 0.0131(17) 0.053(3) 0.0028(17) 0.028(2) 0.0018(17)
O25 0.0508(12) 0.0159(8) 0.0592(13) 0.0004(8) 0.0319(10) -0.0022(8)
O1 0.0647(14) 0.0193(9) 0.0889(17) -0.0108(9) 0.0540(13) -0.0094(10)
O15 0.0506(13) 0.0231(10) 0.0787(16) 0.0043(10) 0.0190(11) 0.0035(10)
Li1 0.056(3) 0.0126(19) 0.065(3) 0.0019(17) 0.033(2) 0.0019(18)
O2 0.0672(14) 0.0219(9) 0.0581(13) -0.0051(9) 0.0351(12) -0.0045(9)

loop_
_atom_type_symbol
_atom_type_description
_atom_type_scat_dispersion_real
_atom_type_scat_dispersion_imag
_atom_type_scat_source
C C 0.0033 0.0016 'International Tables Vol C Tables 4.2.6.8 and 6.1.1.4'
H H 0.0000 0.0000 'International Tables Vol C Tables 4.2.6.8 and 6.1.1.4'
Li Li -0.0003 0.0001 'International Tables Vol C Tables 4.2.6.8 and 6.1.1.4'
N N 0.0061 0.0033 'International Tables Vol C Tables 4.2.6.8 and 6.1.1.4'
O O 0.0106 0.0060 'International Tables Vol C Tables 4.2.6.8 and 6.1.1.4'

loop_
_geom_angle_atom_site_label_1
_geom_angle_atom_site_label_2
_geom_angle_atom_site_label_3
_geom_angle_site_symmetry_1
_geom_angle_site_symmetry_3
_geom_angle
C16 N11 C12 . . 118.9(2)
C16 N11 Li1 . . 125.8(2)
C12 N11 Li1 . . 114.20(19)
C15 N12 C13 . . 118.65(19)
C15 N12 Li1 . 2_546 128.2(2)
C13 N12 Li1 . 2_546 112.88(19)
C18 O14 Li1 . 2_546 119.3(2)
N12 C13 C12 . . 119.8(2)
N12 C13 C18 . . 111.86(18)
C12 C13 C18 . . 128.4(2)
C17 O11 Li1 . . 119.2(2)
C17 O12 H131 . . 121(5)
O11 C17 O12 . . 122.2(2)
O11 C17 C12 . . 116.6(2)
O12 C17 C12 . . 121.1(2)
N11 C12 C13 . . 120.4(2)
N11 C12 C17 . . 111.46(18)
C13 C12 C17 . . 128.1(2)
O14 C18 O13 . . 123.3(2)
O14 C18 C13 . . 116.9(2)
O13 C18 C13 . . 119.8(2)
N12 C15 C16 . . 121.5(2)
N12 C15 H15 . . 119.3
C16 C15 H15 . . 119.3
N11 C16 C15 . . 120.7(2)
N11 C16 H16 . . 119.6
C15 C16 H16 . . 119.6
C27 O21 Li2 . . 120.3(2)
C25 N22 C23 . . 119.0(2)
C25 N22 Li2 . 2_656 126.7(2)
C23 N22 Li2 . 2_656 113.48(19)
C28 O24 Li2 . 2_656 118.7(2)
C26 N21 C22 . . 118.94(19)
C26 N21 Li2 . . 126.6(2)
C22 N21 Li2 . . 114.44(19)
C28 O23 H231 . . 113(5)
O24 C28 O23 . . 120.9(2)
O24 C28 C23 . . 117.7(2)
O23 C28 C23 . . 121.3(2)
N21 C22 C23 . . 119.6(2)
N21 C22 C27 . . 112.03(19)
C23 C22 C27 . . 128.4(2)
N22 C23 C22 . . 120.2(2)
N22 C23 C28 . . 111.30(18)
C22 C23 C28 . . 128.5(2)
O22 C27 O21 . . 124.1(2)
O22 C27 C22 . . 119.8(2)
O21 C27 C22 . . 116.0(2)
N21 C26 C25 . . 120.8(2)
N21 C26 H26 . . 119.6
C25 C26 H26 . . 119.6
N22 C25 C26 . . 121.3(2)
N22 C25 H25 . . 119.3
C26 C25 H25 . . 119.3
O21 Li2 O25 . . 98.9(2)
O21 Li2 O24 . 2_646 161.1(3)
O25 Li2 O24 . 2_646 100.0(2)
O21 Li2 N21 . . 77.02(15)
O25 Li2 N21 . . 106.0(2)
O24 Li2 N21 2_646 . 96.94(19)
O21 Li2 N22 . 2_646 102.6(2)
O25 Li2 N22 . 2_646 95.94(17)
O24 Li2 N22 2_646 2_646 76.26(15)
N21 Li2 N22 . 2_646 157.9(3)
Li2 O25 H251 . . 101(2)
Li2 O25 H252 . . 108(2)
H251 O25 H252 . . 114(3)
H1 O1 H2 . . 116(3)
Li1 O15 H152 . . 118(2)
Li1 O15 H151 . . 122(5)
H152 O15 H151 . . 96(5)
O15 Li1 O14 . 2_556 99.9(2)
O15 Li1 O11 . . 102.5(2)
O14 Li1 O11 2_556 . 157.6(3)
O15 Li1 N11 . . 97.8(2)
O14 Li1 N11 2_556 . 101.3(2)
O11 Li1 N11 . . 76.82(16)
O15 Li1 N12 . 2_556 105.8(2)
O14 Li1 N12 2_556 2_556 76.87(16)
O11 Li1 N12 . 2_556 95.81(19)
N11 Li1 N12 . 2_556 156.3(3)
H3 O2 H4 . . 116(3)

loop_
_geom_bond_atom_site_label_1
_geom_bond_atom_site_label_2
_geom_bond_site_symmetry_2
_geom_bond_distance
_geom_bond_publ_flag
N11 C16 . 1.321(3) ?
N11 C12 . 1.337(3) ?
Li1 O11 . 2.014(5) y
Li1 N11 . 2.117(4) y
Li1 O15 . 1.985(6) y
Li1 O14 2_556 2.005(5) y
Li1 N12 2_556 2.162(4) y
N12 C15 . 1.322(3) ?
N12 C13 . 1.342(3) ?
Li1 N12 2_556 2.162(4) ?
O14 C18 . 1.231(3) ?
Li1 O14 2_556 2.005(5) ?
C13 C12 . 1.413(3) ?
C13 C18 . 1.531(3) ?
O13 C18 . 1.258(3) ?
O11 C17 . 1.235(3) ?
O12 C17 . 1.267(3) ?
O12 H131 . 0.78(6) ?
C17 C12 . 1.519(3) ?
C15 C16 . 1.391(3) ?
C15 H15 . 0.9300 ?
C16 H16 . 0.9300 ?
O21 C27 . 1.251(3) ?
N22 C25 . 1.312(3) ?
N22 C23 . 1.333(3) ?
Li2 N22 2_646 2.162(4) ?
O24 C28 . 1.233(3) ?
Li2 O24 2_646 2.024(5) ?
O22 C27 . 1.250(3) ?
N21 C26 . 1.322(3) ?
N21 C22 . 1.340(3) ?
O23 C28 . 1.267(3) ?
O23 H231 . 0.67(6) ?
C28 C23 . 1.524(3) ?
C22 C23 . 1.415(3) ?
C22 C27 . 1.525(3) ?
C26 C25 . 1.387(3) ?
C26 H26 . 0.9300 ?
C25 H25 . 0.9300 ?
Li2 O21 . 2.003(5) y
Li2 N21 . 2.138(4) y
Li2 O25 . 2.016(5) y
Li2 O24 2_646 2.024(5) y
Li2 N22 2_646 2.162(4) y
O25 H251 . 0.86(3) ?
O25 H252 . 0.87(4) ?
O1 H1 . 0.82(3) ?
O1 H2 . 0.91(4) ?
O15 H152 . 0.97(4) ?
O15 H151 . 0.72(6) ?
O2 H3 . 0.83(3) ?
O2 H4 . 0.93(4) ?

loop_
_geom_hbond_atom_site_label_D
_geom_hbond_atom_site_label_H
_geom_hbond_atom_site_label_A
_geom_hbond_site_symmetry_A
_geom_hbond_distance_DH
_geom_hbond_distance_HA
_geom_hbond_distance_DA
_geom_hbond_angle_DHA
O2 H3 O24 2_646 0.83(3) 2.12(4) 2.943(3) 170(3)
O2 H4 O13 3_656 0.93(4) 1.93(4) 2.841(3) 169(3)
O25 H251 O1 2_646 0.86(3) 1.83(4) 2.640(3) 155(3)
O25 H252 O21 3_657 0.87(4) 1.97(4) 2.819(3) 166(3)
O15 H152 O25 4_465 0.97(4) 1.93(4) 2.837(3) 154(3)
O15 H151 O2 1_455 0.72(6) 2.11(6) 2.816(3) 165(7)
O12 H131 O13 . 0.78(6) 1.64(6) 2.393(3) 162(7)
O23 H231 O22 . 0.67(6) 1.76(6) 2.416(3) 170(7)
O1 H1 O11 . 0.82(3) 1.90(3) 2.717(3) 176(3)
O1 H2 O22 4_565 0.91(4) 1.90(4) 2.808(3) 174(3)
